data_4326566
loop_
_publ_author_name
'Treffly B. Ditri'
'Curtis E. Moore'
'Arnold L. Rheingold'
'Joshua S. Figueroa'

_publ_section_title
;
 Oxidative Decarbonylation of m-Terphenyl Isocyanide Complexes of
 Molybdenum and Tungsten: Precursors to Low-Coordinate Isocyanide
 Complexes
;
_journal_name_full 'Inorganic Chemistry'
_journal_page_first 10448
_journal_page_last 10459
_journal_paper_doi 10.1021/ic2015868
_journal_volume 50
_journal_year 2011
_chemical_formula_sum 'C71 H85 Cl8 N3 O3 W'
_chemical_formula_weight 1495.87
_chemical_name_common trans-W(NCMe)(CO)3(CNArDipp2)2
_chemical_name_systematic
; 
 ? 
;
_space_group_IT_number 14
_symmetry_cell_setting monoclinic
_symmetry_space_group_name_Hall '-P 2yn'
_symmetry_space_group_name_H-M 'P 1 21/n 1'
_atom_sites_solution_hydrogens geom
_atom_sites_solution_primary direct
_atom_sites_solution_secondary difmap
_audit_creation_method SHELXL-97
_cell_angle_alpha 90.00
_cell_angle_beta 109.563(6)
_cell_angle_gamma 90.00
_cell_formula_units_Z 2
_cell_length_a 15.870(3)
_cell_length_b 10.825(2)
_cell_length_c 22.399(7)
_cell_measurement_reflns_used 244
_cell_measurement_temperature 100(2)
_cell_measurement_theta_max 21.22
_cell_measurement_theta_min 2.32
_cell_volume 3625.9(15)
_computing_cell_refinement 'Bruker SAINT'
_computing_data_collection 'Bruker APEX2'
_computing_data_reduction 'Bruker SAINT'
_computing_molecular_graphics 'Bruker SHELXTL'
_computing_publication_material 'Bruker SHELXTL'
_computing_structure_refinement 'SHELXL-97 (Sheldrick, 2008)'
_computing_structure_solution 'SHELXS-97 (Sheldrick, 2008)'
_diffrn_ambient_temperature 100(2)
_diffrn_measured_fraction_theta_full 0.996
_diffrn_measured_fraction_theta_max 0.907
_diffrn_measurement_device_type 'Bruker APEX-II CCD'
_diffrn_measurement_method '\f and \w scans'
_diffrn_radiation_monochromator graphite
_diffrn_radiation_source 'fine-focus sealed tube'
_diffrn_radiation_type MoK\a
_diffrn_radiation_wavelength 0.71073
_diffrn_reflns_av_R_equivalents 0.0000
_diffrn_reflns_av_sigmaI/netI 0.0923
_diffrn_reflns_limit_h_max 19
_diffrn_reflns_limit_h_min -21
_diffrn_reflns_limit_k_max 14
_diffrn_reflns_limit_k_min 0
_diffrn_reflns_limit_l_max 29
_diffrn_reflns_limit_l_min 0
_diffrn_reflns_number 8308
_diffrn_reflns_theta_full 25.00
_diffrn_reflns_theta_max 28.45
_diffrn_reflns_theta_min 1.38
_exptl_absorpt_coefficient_mu 1.933
_exptl_absorpt_correction_T_max 0.7603
_exptl_absorpt_correction_T_min 0.6984
_exptl_absorpt_correction_type multi-scan
_exptl_absorpt_process_details SADABS
_exptl_crystal_colour green
_exptl_crystal_density_diffrn 1.370
_exptl_crystal_description block
_exptl_crystal_F_000 1532
_exptl_crystal_size_max 0.20
_exptl_crystal_size_mid 0.19
_exptl_crystal_size_min 0.15
_refine_diff_density_max 0.781
_refine_diff_density_min -1.365
_refine_diff_density_rms 0.126
_refine_ls_extinction_method none
_refine_ls_goodness_of_fit_ref 1.014
_refine_ls_hydrogen_treatment constr
_refine_ls_matrix_type full
_refine_ls_number_parameters 404
_refine_ls_number_reflns 8308
_refine_ls_number_restraints 0
_refine_ls_restrained_S_all 1.014
_refine_ls_R_factor_all 0.1008
_refine_ls_R_factor_gt 0.0484
_refine_ls_shift/su_max 0.001
_refine_ls_shift/su_mean 0.000
_refine_ls_structure_factor_coef Fsqd
_refine_ls_weighting_details 'calc w=1/[\s^2^(Fo^2^)+(0.0492P)^2^+1.6950P] where P=(Fo^2^+2Fc^2^)/3'
_refine_ls_weighting_scheme calc
_refine_ls_wR_factor_gt 0.0950
_refine_ls_wR_factor_ref 0.1099
_reflns_number_gt 5261
_reflns_number_total 8308
_reflns_threshold_expression >2sigma(I)
_cod_data_source_file ic2015868_si_001_01.cif
_cod_data_source_block trans-W(NCMe)(CO)3(CNArDipp2)2
_cod_database_code 4326566

loop_
_symmetry_equiv_pos_as_xyz
'x, y, z'
'-x+1/2, y+1/2, -z+1/2'
'-x, -y, -z'
'x-1/2, -y-1/2, z-1/2'

loop_
_atom_site_label
_atom_site_type_symbol
_atom_site_fract_x
_atom_site_fract_y
_atom_site_fract_z
_atom_site_U_iso_or_equiv
_atom_site_adp_type
_atom_site_occupancy
_atom_site_symmetry_multiplicity
_atom_site_calc_flag
_atom_site_refinement_flags
_atom_site_disorder_assembly
_atom_site_disorder_group
W1 W 0.0000 0.0000 0.0000 0.01906(9) Uani 1 2 d S . .
N1 N -0.1633(2) -0.0022(4) 0.05637(19) 0.0200(7) Uani 1 1 d . . .
N2 N 0.0113(12) -0.2082(9) 0.0063(10) 0.0293(14) Uani 0.50 1 d P A 2
O1 O 0.1411(3) 0.0357(4) 0.1386(2) 0.0445(11) Uani 1 1 d . . .
O2 O 0.0233(10) -0.2830(11) 0.0173(7) 0.0293(14) Uani 0.50 1 d P A 1
Cl1 Cl 0.16790(19) -0.4207(2) 0.15666(14) 0.1133(10) Uani 1 1 d . . .
Cl2 Cl 0.25681(13) -0.23565(16) 0.24919(12) 0.0628(5) Uani 1 1 d . . .
Cl3 Cl -0.15426(15) -0.1773(2) 0.34912(11) 0.0841(7) Uani 1 1 d . . .
Cl4 Cl -0.16815(16) 0.0817(2) 0.37754(13) 0.0978(8) Uani 1 1 d . . .
C1 C -0.1040(3) -0.0013(5) 0.0361(2) 0.0205(9) Uani 1 1 d . A .
C2 C 0.0895(4) 0.0234(4) 0.0883(3) 0.0280(13) Uani 1 1 d . A .
C3 C 0.0109(16) -0.3154(13) 0.0035(10) 0.039(4) Uani 0.50 1 d P A 2
C4 C 0.0110(7) -0.4486(8) -0.0023(6) 0.0293(14) Uani 0.50 1 d P A 2
H3B H 0.0262 -0.4861 0.0399 0.044 Uiso 0.50 1 calc PR A 2
H3C H 0.0553 -0.4733 -0.0217 0.044 Uiso 0.50 1 calc PR A 2
H3D H -0.0485 -0.4767 -0.0288 0.044 Uiso 0.50 1 calc PR A 2
C5 C 0.0135(15) -0.1748(9) 0.0107(12) 0.0293(14) Uani 0.50 1 d P A 1
C6 C -0.2304(3) -0.0111(4) 0.0832(2) 0.0178(9) Uani 1 1 d . A .
C7 C -0.2051(3) -0.0264(3) 0.1488(2) 0.0170(11) Uani 1 1 d . . .
C8 C -0.2742(3) -0.0351(4) 0.1743(3) 0.0215(11) Uani 1 1 d . A .
H13 H -0.2596 -0.0446 0.2188 0.026 Uiso 1 1 calc R . .
C9 C -0.3631(3) -0.0304(4) 0.1365(3) 0.0229(12) Uani 1 1 d . . .
H46 H -0.4087 -0.0372 0.1549 0.028 Uiso 1 1 calc R A .
C10 C -0.3857(3) -0.0156(4) 0.0712(3) 0.0259(12) Uani 1 1 d . A .
H21 H -0.4469 -0.0122 0.0454 0.031 Uiso 1 1 calc R . .
C11 C -0.3192(3) -0.0055(5) 0.0428(2) 0.0224(10) Uani 1 1 d . . .
C12 C -0.1084(3) -0.0332(4) 0.1887(2) 0.0208(11) Uani 1 1 d . A .
C13 C -0.0674(3) -0.1480(5) 0.2079(3) 0.0262(12) Uani 1 1 d . . .
C14 C 0.0216(4) -0.1506(6) 0.2463(3) 0.0378(15) Uani 1 1 d . A .
H29 H 0.0495 -0.2280 0.2600 0.045 Uiso 1 1 calc R . .
C15 C 0.0706(4) -0.0437(6) 0.2650(3) 0.0434(16) Uani 1 1 d . . .
H49 H 0.1315 -0.0474 0.2914 0.052 Uiso 1 1 calc R A .
C16 C 0.0302(4) 0.0686(5) 0.2448(3) 0.0314(14) Uani 1 1 d . A .
H6 H 0.0638 0.1424 0.2576 0.038 Uiso 1 1 calc R . .
C17 C -0.0583(3) 0.0761(5) 0.2063(3) 0.0241(12) Uani 1 1 d . . .
C18 C -0.3399(3) 0.0127(5) -0.0272(2) 0.0263(12) Uani 1 1 d . A .
C19 C -0.3556(4) 0.1304(5) -0.0536(3) 0.0317(14) Uani 1 1 d . . .
C20 C -0.3711(4) 0.1445(6) -0.1181(3) 0.0414(16) Uani 1 1 d . A .
H4 H -0.3828 0.2245 -0.1365 0.050 Uiso 1 1 calc R . .
C21 C -0.3699(4) 0.0430(7) -0.1561(3) 0.0471(17) Uani 1 1 d . . .
H24 H -0.3799 0.0543 -0.2000 0.056 Uiso 1 1 calc R A .
C22 C -0.3542(4) -0.0736(6) -0.1301(3) 0.0420(16) Uani 1 1 d . A .
H27 H -0.3549 -0.1427 -0.1564 0.050 Uiso 1 1 calc R . .
C23 C -0.3372(4) -0.0908(6) -0.0649(3) 0.0340(14) Uani 1 1 d . . .
C24 C -0.1037(5) -0.3113(5) 0.1239(3) 0.0519(19) Uani 1 1 d . . .
H12A H -0.1147 -0.2425 0.0938 0.078 Uiso 1 1 calc R A .
H12B H -0.1450 -0.3790 0.1051 0.078 Uiso 1 1 calc R . .
H12C H -0.0420 -0.3402 0.1337 0.078 Uiso 1 1 calc R . .
C25 C -0.1181(4) -0.2682(4) 0.1844(3) 0.0339(15) Uani 1 1 d . A .
H3A H -0.1833 -0.2512 0.1742 0.041 Uiso 1 1 calc R . .
C26 C -0.0924(6) -0.3727(6) 0.2331(4) 0.079(3) Uani 1 1 d . . .
H4AA H -0.0330 -0.4040 0.2366 0.119 Uiso 1 1 calc R A .
H4AB H -0.1363 -0.4396 0.2195 0.119 Uiso 1 1 calc R . .
H4AC H -0.0914 -0.3413 0.2744 0.119 Uiso 1 1 calc R . .
C27 C -0.0437(4) 0.2814(5) 0.1564(3) 0.0442(17) Uani 1 1 d . . .
H32A H 0.0159 0.2942 0.1878 0.066 Uiso 1 1 calc R A .
H32B H -0.0729 0.3616 0.1436 0.066 Uiso 1 1 calc R . .
H32C H -0.0380 0.2391 0.1193 0.066 Uiso 1 1 calc R . .
C28 C -0.1001(4) 0.2023(5) 0.1856(3) 0.0298(13) Uani 1 1 d . A .
H5 H -0.1602 0.1896 0.1528 0.036 Uiso 1 1 calc R . .
C29 C -0.1135(5) 0.2696(5) 0.2427(4) 0.0496(19) Uani 1 1 d . . .
H41A H -0.1501 0.2183 0.2605 0.074 Uiso 1 1 calc R A .
H41B H -0.1436 0.3487 0.2286 0.074 Uiso 1 1 calc R . .
H41C H -0.0551 0.2845 0.2751 0.074 Uiso 1 1 calc R . .
C30 C -0.4069(5) -0.2976(7) -0.0590(4) 0.061(2) Uani 1 1 d . . .
H11A H -0.4531 -0.2555 -0.0466 0.091 Uiso 1 1 calc R A .
H11B H -0.3953 -0.3793 -0.0391 0.091 Uiso 1 1 calc R . .
H11C H -0.4274 -0.3069 -0.1052 0.091 Uiso 1 1 calc R . .
C31 C -0.3202(4) -0.2206(5) -0.0374(3) 0.0386(15) Uani 1 1 d . A .
H1A H -0.3001 -0.2135 0.0098 0.046 Uiso 1 1 calc R . .
C32 C -0.2473(5) -0.2879(6) -0.0551(4) 0.0539(19) Uani 1 1 d . . .
H2AA H -0.2663 -0.2980 -0.1012 0.081 Uiso 1 1 calc R A .
H2AB H -0.2369 -0.3694 -0.0348 0.081 Uiso 1 1 calc R . .
H2AC H -0.1919 -0.2397 -0.0406 0.081 Uiso 1 1 calc R . .
C33 C -0.4301(5) 0.3315(7) -0.0423(4) 0.068(2) Uani 1 1 d . . .
H0AA H -0.4276 0.3638 -0.0825 0.102 Uiso 1 1 calc R A .
H0AB H -0.4264 0.4002 -0.0130 0.102 Uiso 1 1 calc R . .
H0AC H -0.4866 0.2872 -0.0498 0.102 Uiso 1 1 calc R . .
C34 C -0.3524(5) 0.2438(5) -0.0136(4) 0.0451(18) Uani 1 1 d . A .
H15 H -0.3547 0.2158 0.0283 0.054 Uiso 1 1 calc R . .
C35 C -0.2630(5) 0.3124(6) -0.0019(4) 0.065(2) Uani 1 1 d . . .
H26A H -0.2134 0.2536 0.0130 0.098 Uiso 1 1 calc R A .
H26B H -0.2563 0.3766 0.0302 0.098 Uiso 1 1 calc R . .
H26C H -0.2625 0.3505 -0.0415 0.098 Uiso 1 1 calc R . .
C36 C 0.1820(5) -0.2619(6) 0.1721(4) 0.062(2) Uani 1 1 d . . .
H39A H 0.1234 -0.2238 0.1676 0.075 Uiso 1 1 calc R . .
H39B H 0.2053 -0.2226 0.1409 0.075 Uiso 1 1 calc R . .
C37 C -0.1024(5) -0.0319(5) 0.3593(4) 0.0510(18) Uani 1 1 d . . .
H31A H -0.0440 -0.0366 0.3939 0.061 Uiso 1 1 calc R . .
H31B H -0.0911 -0.0085 0.3199 0.061 Uiso 1 1 calc R . .

loop_
_atom_site_aniso_label
_atom_site_aniso_U_11
_atom_site_aniso_U_22
_atom_site_aniso_U_33
_atom_site_aniso_U_23
_atom_site_aniso_U_13
_atom_site_aniso_U_12
W1 0.01868(15) 0.01838(11) 0.02344(16) 0.00191(19) 0.01144(11) 0.00042(16)
N1 0.0185(19) 0.0235(15) 0.018(2) 0.000(3) 0.0056(16) -0.003(2)
N2 0.037(3) 0.014(3) 0.044(4) 0.005(4) 0.022(3) 0.006(4)
O1 0.035(3) 0.069(3) 0.029(2) -0.009(2) 0.010(2) -0.005(2)
O2 0.037(3) 0.014(3) 0.044(4) 0.005(4) 0.022(3) 0.006(4)
Cl1 0.099(2) 0.0942(17) 0.107(2) -0.0010(16) -0.0180(18) 0.0245(15)
Cl2 0.0407(11) 0.0868(12) 0.0614(12) 0.0194(10) 0.0177(9) 0.0178(9)
Cl3 0.0872(16) 0.1095(17) 0.0621(14) -0.0143(13) 0.0336(13) -0.0517(13)
Cl4 0.0882(17) 0.1255(19) 0.0877(19) 0.0165(16) 0.0400(15) 0.0651(15)
C1 0.022(2) 0.0194(17) 0.020(2) 0.002(3) 0.008(2) 0.004(3)
C2 0.025(3) 0.024(3) 0.040(4) -0.002(2) 0.018(3) -0.003(2)
C3 0.052(10) 0.029(9) 0.033(9) -0.015(8) 0.011(7) -0.002(8)
C4 0.037(3) 0.014(3) 0.044(4) 0.005(4) 0.022(3) 0.006(4)
C5 0.037(3) 0.014(3) 0.044(4) 0.005(4) 0.022(3) 0.006(4)
C6 0.014(2) 0.018(2) 0.021(2) 0.001(3) 0.0060(19) 0.001(2)
C7 0.017(2) 0.014(3) 0.017(3) 0.0019(17) 0.002(2) 0.0004(16)
C8 0.023(3) 0.024(2) 0.019(3) 0.001(2) 0.009(2) -0.0018(18)
C9 0.020(3) 0.029(3) 0.023(3) 0.000(2) 0.011(2) -0.0003(18)
C10 0.013(2) 0.034(3) 0.030(3) 0.000(3) 0.007(2) -0.005(2)
C11 0.021(2) 0.024(2) 0.022(3) 0.010(3) 0.007(2) 0.003(3)
C12 0.018(3) 0.029(3) 0.016(3) 0.003(2) 0.006(2) 0.0040(18)
C13 0.021(3) 0.034(3) 0.025(3) 0.005(3) 0.010(3) 0.001(2)
C14 0.032(4) 0.048(3) 0.034(4) 0.019(3) 0.012(3) 0.016(3)
C15 0.016(3) 0.082(4) 0.029(4) -0.004(3) 0.003(3) -0.001(3)
C16 0.021(3) 0.048(4) 0.025(4) -0.010(3) 0.009(3) -0.002(3)
C17 0.020(3) 0.032(3) 0.022(3) -0.007(3) 0.008(3) -0.002(2)
C18 0.015(2) 0.040(3) 0.022(3) 0.004(3) 0.004(2) -0.006(2)
C19 0.025(3) 0.046(3) 0.022(3) 0.015(3) 0.006(3) 0.009(3)
C20 0.031(4) 0.061(4) 0.028(4) 0.021(3) 0.004(3) 0.005(3)
C21 0.038(4) 0.083(5) 0.016(3) 0.007(4) 0.004(3) -0.018(3)
C22 0.045(4) 0.061(4) 0.019(4) -0.008(3) 0.008(3) -0.019(3)
C23 0.023(3) 0.051(3) 0.025(4) 0.000(3) 0.003(3) -0.012(3)
C24 0.064(5) 0.038(3) 0.053(5) -0.005(3) 0.018(4) -0.020(3)
C25 0.034(4) 0.022(2) 0.051(4) 0.012(3) 0.022(3) 0.006(2)
C26 0.132(8) 0.045(4) 0.067(6) 0.034(4) 0.041(6) 0.002(4)
C27 0.045(4) 0.037(3) 0.057(5) -0.002(3) 0.026(4) -0.005(3)
C28 0.027(3) 0.023(3) 0.039(4) -0.010(3) 0.011(3) -0.004(2)
C29 0.049(4) 0.045(3) 0.062(5) -0.019(4) 0.029(4) -0.001(3)
C30 0.077(6) 0.062(4) 0.047(5) -0.005(4) 0.026(4) -0.037(4)
C31 0.050(4) 0.041(3) 0.023(4) -0.011(3) 0.010(3) -0.016(3)
C32 0.076(5) 0.038(3) 0.050(5) -0.013(4) 0.025(4) -0.011(3)
C33 0.076(6) 0.065(5) 0.077(6) 0.026(5) 0.043(5) 0.029(4)
C34 0.058(5) 0.044(3) 0.042(4) 0.023(3) 0.030(4) 0.023(3)
C35 0.074(6) 0.043(4) 0.073(6) -0.013(4) 0.019(5) 0.009(4)
C36 0.053(5) 0.075(5) 0.056(5) 0.032(4) 0.014(4) 0.022(4)
C37 0.047(4) 0.058(4) 0.047(4) -0.003(3) 0.015(4) 0.002(3)

loop_
_atom_type_symbol
_atom_type_description
_atom_type_scat_dispersion_real
_atom_type_scat_dispersion_imag
_atom_type_scat_source
C C 0.0033 0.0016 'International Tables Vol C Tables 4.2.6.8 and 6.1.1.4'
H H 0.0000 0.0000 'International Tables Vol C Tables 4.2.6.8 and 6.1.1.4'
N N 0.0061 0.0033 'International Tables Vol C Tables 4.2.6.8 and 6.1.1.4'
O O 0.0106 0.0060 'International Tables Vol C Tables 4.2.6.8 and 6.1.1.4'
Cl Cl 0.1484 0.1585 'International Tables Vol C Tables 4.2.6.8 and 6.1.1.4'
W W -0.8490 6.8722 'International Tables Vol C Tables 4.2.6.8 and 6.1.1.4'

loop_
_geom_angle_atom_site_label_1
_geom_angle_atom_site_label_2
_geom_angle_atom_site_label_3
_geom_angle
_geom_angle_site_symmetry_1
_geom_angle_site_symmetry_3
C5 W1 C5 179.998(1) 3 .
C5 W1 C2 90.6(8) 3 .
C5 W1 C2 89.4(8) . .
C5 W1 C2 89.4(8) 3 3
C5 W1 C2 90.6(8) . 3
C2 W1 C2 179.998(1) . 3
C5 W1 C1 89.1(7) 3 .
C5 W1 C1 90.9(7) . .
C2 W1 C1 90.5(2) . .
C2 W1 C1 89.5(2) 3 .
C5 W1 C1 90.9(7) 3 3
C5 W1 C1 89.1(7) . 3
C2 W1 C1 89.5(2) . 3
C2 W1 C1 90.5(2) 3 3
C1 W1 C1 180.0 . 3
C5 W1 N2 3.5(13) 3 3
C5 W1 N2 176.5(13) . 3
C2 W1 N2 87.2(5) . 3
C2 W1 N2 92.8(5) 3 3
C1 W1 N2 88.5(4) . 3
C1 W1 N2 91.5(4) 3 3
C5 W1 N2 176.5(13) 3 .
C5 W1 N2 3.5(13) . .
C2 W1 N2 92.8(5) . .
C2 W1 N2 87.2(5) 3 .
C1 W1 N2 91.5(4) . .
C1 W1 N2 88.5(4) 3 .
N2 W1 N2 180.0 3 .
C1 N1 C6 175.5(5) . .
C3 N2 W1 173.2(17) . .
N1 C1 W1 179.7(5) . .
O1 C2 W1 179.3(5) . .
N2 C3 C4 178(2) . .
C3 C4 H3B 109.5 . .
C3 C4 H3C 109.5 . .
H3B C4 H3C 109.5 . .
C3 C4 H3D 109.5 . .
H3B C4 H3D 109.5 . .
H3C C4 H3D 109.5 . .
O2 C5 W1 179.0(16) . .
N1 C6 C7 118.1(4) . .
N1 C6 C11 118.0(4) . .
C7 C6 C11 123.9(4) . .
C6 C7 C8 116.7(5) . .
C6 C7 C12 120.6(4) . .
C8 C7 C12 122.6(5) . .
C9 C8 C7 121.6(5) . .
C9 C8 H13 119.2 . .
C7 C8 H13 119.2 . .
C8 C9 C10 120.0(4) . .
C8 C9 H46 120.0 . .
C10 C9 H46 120.0 . .
C9 C10 C11 120.9(5) . .
C9 C10 H21 119.5 . .
C11 C10 H21 119.5 . .
C6 C11 C10 116.8(5) . .
C6 C11 C18 120.0(4) . .
C10 C11 C18 123.1(4) . .
C13 C12 C17 120.0(5) . .
C13 C12 C7 120.3(4) . .
C17 C12 C7 119.8(4) . .
C14 C13 C12 118.7(5) . .
C14 C13 C25 120.4(5) . .
C12 C13 C25 120.9(5) . .
C15 C14 C13 121.7(5) . .
C15 C14 H29 119.2 . .
C13 C14 H29 119.2 . .
C16 C15 C14 119.2(5) . .
C16 C15 H49 120.4 . .
C14 C15 H49 120.4 . .
C15 C16 C17 121.3(5) . .
C15 C16 H6 119.3 . .
C17 C16 H6 119.3 . .
C16 C17 C12 119.1(5) . .
C16 C17 C28 119.4(5) . .
C12 C17 C28 121.5(5) . .
C19 C18 C23 120.6(5) . .
C19 C18 C11 120.6(5) . .
C23 C18 C11 118.7(5) . .
C20 C19 C18 119.1(6) . .
C20 C19 C34 119.0(5) . .
C18 C19 C34 121.8(5) . .
C19 C20 C21 120.9(6) . .
C19 C20 H4 119.5 . .
C21 C20 H4 119.5 . .
C22 C21 C20 120.0(6) . .
C22 C21 H24 120.0 . .
C20 C21 H24 120.0 . .
C21 C22 C23 120.4(6) . .
C21 C22 H27 119.8 . .
C23 C22 H27 119.8 . .
C22 C23 C18 118.8(5) . .
C22 C23 C31 119.3(6) . .
C18 C23 C31 121.8(5) . .
C25 C24 H12A 109.5 . .
C25 C24 H12B 109.5 . .
H12A C24 H12B 109.5 . .
C25 C24 H12C 109.5 . .
H12A C24 H12C 109.5 . .
H12B C24 H12C 109.5 . .
C24 C25 C13 110.5(5) . .
C24 C25 C26 109.0(5) . .
C13 C25 C26 113.5(6) . .
C24 C25 H3A 107.9 . .
C13 C25 H3A 107.9 . .
C26 C25 H3A 107.9 . .
C25 C26 H4AA 109.5 . .
C25 C26 H4AB 109.5 . .
H4AA C26 H4AB 109.5 . .
C25 C26 H4AC 109.5 . .
H4AA C26 H4AC 109.5 . .
H4AB C26 H4AC 109.5 . .
C28 C27 H32A 109.5 . .
C28 C27 H32B 109.5 . .
H32A C27 H32B 109.5 . .
C28 C27 H32C 109.5 . .
H32A C27 H32C 109.5 . .
H32B C27 H32C 109.5 . .
C17 C28 C27 112.0(4) . .
C17 C28 C29 109.7(5) . .
C27 C28 C29 110.5(5) . .
C17 C28 H5 108.2 . .
C27 C28 H5 108.2 . .
C29 C28 H5 108.2 . .
C28 C29 H41A 109.5 . .
C28 C29 H41B 109.5 . .
H41A C29 H41B 109.5 . .
C28 C29 H41C 109.5 . .
H41A C29 H41C 109.5 . .
H41B C29 H41C 109.5 . .
C31 C30 H11A 109.5 . .
C31 C30 H11B 109.5 . .
H11A C30 H11B 109.5 . .
C31 C30 H11C 109.5 . .
H11A C30 H11C 109.5 . .
H11B C30 H11C 109.5 . .
C23 C31 C32 112.5(5) . .
C23 C31 C30 110.7(5) . .
C32 C31 C30 109.5(5) . .
C23 C31 H1A 108.0 . .
C32 C31 H1A 108.0 . .
C30 C31 H1A 108.0 . .
C31 C32 H2AA 109.5 . .
C31 C32 H2AB 109.5 . .
H2AA C32 H2AB 109.5 . .
C31 C32 H2AC 109.5 . .
H2AA C32 H2AC 109.5 . .
H2AB C32 H2AC 109.5 . .
C34 C33 H0AA 109.5 . .
C34 C33 H0AB 109.5 . .
H0AA C33 H0AB 109.5 . .
C34 C33 H0AC 109.5 . .
H0AA C33 H0AC 109.5 . .
H0AB C33 H0AC 109.5 . .
C19 C34 C33 113.4(6) . .
C19 C34 C35 109.8(5) . .
C33 C34 C35 110.0(5) . .
C19 C34 H15 107.8 . .
C33 C34 H15 107.8 . .
C35 C34 H15 107.8 . .
C34 C35 H26A 109.5 . .
C34 C35 H26B 109.5 . .
H26A C35 H26B 109.5 . .
C34 C35 H26C 109.5 . .
H26A C35 H26C 109.5 . .
H26B C35 H26C 109.5 . .
Cl1 C36 Cl2 110.6(4) . .
Cl1 C36 H39A 109.5 . .
Cl2 C36 H39A 109.5 . .
Cl1 C36 H39B 109.5 . .
Cl2 C36 H39B 109.5 . .
H39A C36 H39B 108.1 . .
Cl4 C37 Cl3 111.8(4) . .
Cl4 C37 H31A 109.3 . .
Cl3 C37 H31A 109.3 . .
Cl4 C37 H31B 109.3 . .
Cl3 C37 H31B 109.3 . .
H31A C37 H31B 107.9 . .

loop_
_geom_bond_atom_site_label_1
_geom_bond_atom_site_label_2
_geom_bond_distance
_geom_bond_site_symmetry_2
W1 C5 1.911(10) 3
W1 C5 1.911(10) .
W1 C2 2.028(6) .
W1 C2 2.029(6) 3
W1 C1 2.067(4) .
W1 C1 2.067(4) 3
W1 N2 2.262(10) 3
W1 N2 2.262(10) .
N1 C1 1.174(5) .
N1 C6 1.390(5) .
N2 C3 1.162(15) .
O1 C2 1.157(7) .
O2 C5 1.184(16) .
Cl1 C36 1.753(7) .
Cl2 C36 1.760(8) .
Cl3 C37 1.755(6) .
Cl4 C37 1.747(6) .
C3 C4 1.448(16) .
C4 H3B 0.9800 .
C4 H3C 0.9800 .
C4 H3D 0.9800 .
C6 C7 1.396(7) .
C6 C11 1.398(7) .
C7 C8 1.399(6) .
C7 C12 1.498(7) .
C8 C9 1.382(7) .
C8 H13 0.9500 .
C9 C10 1.393(7) .
C9 H46 0.9500 .
C10 C11 1.406(6) .
C10 H21 0.9500 .
C11 C18 1.504(7) .
C12 C13 1.402(7) .
C12 C17 1.406(7) .
C13 C14 1.386(8) .
C13 C25 1.527(8) .
C14 C15 1.379(8) .
C14 H29 0.9500 .
C15 C16 1.379(8) .
C15 H49 0.9500 .
C16 C17 1.383(7) .
C16 H6 0.9500 .
C17 C28 1.521(7) .
C18 C19 1.391(7) .
C18 C23 1.412(8) .
C19 C20 1.390(8) .
C19 C34 1.510(8) .
C20 C21 1.396(9) .
C20 H4 0.9500 .
C21 C22 1.377(9) .
C21 H24 0.9500 .
C22 C23 1.406(8) .
C22 H27 0.9500 .
C23 C31 1.521(8) .
C24 C25 1.521(9) .
C24 H12A 0.9800 .
C24 H12B 0.9800 .
C24 H12C 0.9800 .
C25 C26 1.529(8) .
C25 H3A 1.0000 .
C26 H4AA 0.9800 .
C26 H4AB 0.9800 .
C26 H4AC 0.9800 .
C27 C28 1.535(7) .
C27 H32A 0.9800 .
C27 H32B 0.9800 .
C27 H32C 0.9800 .
C28 C29 1.547(8) .
C28 H5 1.0000 .
C29 H41A 0.9800 .
C29 H41B 0.9800 .
C29 H41C 0.9800 .
C30 C31 1.541(8) .
C30 H11A 0.9800 .
C30 H11B 0.9800 .
C30 H11C 0.9800 .
C31 C32 1.528(9) .
C31 H1A 1.0000 .
C32 H2AA 0.9800 .
C32 H2AB 0.9800 .
C32 H2AC 0.9800 .
C33 C34 1.518(9) .
C33 H0AA 0.9800 .
C33 H0AB 0.9800 .
C33 H0AC 0.9800 .
C34 C35 1.544(9) .
C34 H15 1.0000 .
C35 H26A 0.9800 .
C35 H26B 0.9800 .
C35 H26C 0.9800 .
C36 H39A 0.9900 .
C36 H39B 0.9900 .
C37 H31A 0.9900 .
C37 H31B 0.9900 .
